data_4503045
loop_
_publ_author_name
'Yu, Qing'
'Zhang, Xiuqing'
'Bian, Hedong'
'Liang, Hong'
'Zhao, Bin'
'Yan, Shiping'
'Liao, Daizheng'

_publ_section_title
;
 pH-Dependent Cu(II) Coordination Polymers with Tetrazole-1-acetic Acid:
 Synthesis, Crystal Structures, EPR and Magnetic Properties
;
_journal_issue 4
_journal_name_full 'Crystal Growth &amp; Design'
_journal_page_first 1140
_journal_paper_doi 10.1021/cg070022y
_journal_volume 8
_journal_year 2008
_chemical_formula_moiety 'C8 H12 Cu2 N8 O8, H2 O'
_chemical_formula_sum 'C8 H14 Cu2 N8 O9'
_chemical_formula_weight 493.35
_chemical_name_systematic
; 
 ? 
;
_space_group_IT_number 2
_symmetry_cell_setting triclinic
_symmetry_space_group_name_Hall '-P 1'
_symmetry_space_group_name_H-M 'P -1'
_atom_sites_solution_hydrogens geom
_atom_sites_solution_primary direct
_atom_sites_solution_secondary difmap
_audit_creation_method SHELXL-97
_cell_angle_alpha 106.534(2)
_cell_angle_beta 93.207(2)
_cell_angle_gamma 107.294(2)
_cell_formula_units_Z 2
_cell_length_a 8.5325(12)
_cell_length_b 9.4912(14)
_cell_length_c 11.0470(16)
_cell_measurement_reflns_used 2657
_cell_measurement_temperature 294(2)
_cell_measurement_theta_max 0.00
_cell_measurement_theta_min 0.00
_cell_volume 809.2(2)
_computing_cell_refinement 'Bruker SMART'
_computing_data_collection 'Bruker SMART'
_computing_data_reduction 'Bruker SAINT'
_computing_molecular_graphics 'Bruker SHELXTL'
_computing_publication_material 'Bruker SHELXTL'
_computing_structure_refinement 'SHELXL-97 (Sheldrick, 1997)'
_computing_structure_solution 'SHELXS-97 (Sheldrick, 1990)'
_diffrn_ambient_temperature 294(2)
_diffrn_measured_fraction_theta_full 0.982
_diffrn_measured_fraction_theta_max 0.982
_diffrn_measurement_device_type 'CCD area detector'
_diffrn_measurement_method 'phi and omega scans'
_diffrn_radiation_monochromator graphite
_diffrn_radiation_source 'fine-focus sealed tube'
_diffrn_radiation_type MoK\a
_diffrn_radiation_wavelength 0.71073
_diffrn_reflns_av_R_equivalents 0.0161
_diffrn_reflns_av_sigmaI/netI 0.0319
_diffrn_reflns_limit_h_max 10
_diffrn_reflns_limit_h_min -9
_diffrn_reflns_limit_k_max 11
_diffrn_reflns_limit_k_min -8
_diffrn_reflns_limit_l_max 13
_diffrn_reflns_limit_l_min -13
_diffrn_reflns_number 4576
_diffrn_reflns_theta_full 26.36
_diffrn_reflns_theta_max 26.36
_diffrn_reflns_theta_min 1.95
_diffrn_standards_decay_% 0
_diffrn_standards_interval_count 0
_diffrn_standards_number 0
_exptl_absorpt_coefficient_mu 2.697
_exptl_absorpt_correction_T_max 1.000000
_exptl_absorpt_correction_T_min 0.740122
_exptl_absorpt_correction_type multi-scan
_exptl_absorpt_process_details SADABS
_exptl_crystal_colour blue
_exptl_crystal_density_diffrn 2.025
_exptl_crystal_density_method 'not measured'
_exptl_crystal_description block
_exptl_crystal_F_000 496
_exptl_crystal_size_max 0.22
_exptl_crystal_size_mid 0.18
_exptl_crystal_size_min 0.10
_refine_diff_density_max 0.516
_refine_diff_density_min -0.382
_refine_diff_density_rms 0.081
_refine_ls_extinction_method none
_refine_ls_goodness_of_fit_ref 1.029
_refine_ls_hydrogen_treatment mixed
_refine_ls_matrix_type full
_refine_ls_number_parameters 273
_refine_ls_number_reflns 3245
_refine_ls_number_restraints 0
_refine_ls_restrained_S_all 1.029
_refine_ls_R_factor_all 0.0376
_refine_ls_R_factor_gt 0.0284
_refine_ls_shift/su_max 0.001
_refine_ls_shift/su_mean 0.000
_refine_ls_structure_factor_coef Fsqd
_refine_ls_weighting_details 'calc w=1/[\s^2^(Fo^2^)+(0.0409P)^2^+0.4762P] where P=(Fo^2^+2Fc^2^)/3'
_refine_ls_weighting_scheme calc
_refine_ls_wR_factor_gt 0.0705
_refine_ls_wR_factor_ref 0.0756
_reflns_number_gt 2719
_reflns_number_total 3245
_reflns_threshold_expression >2sigma(I)
_cod_data_source_file cg070022y-file005.cif
_cod_data_source_block 50728a
_cod_depositor_comments
;
The following automatic conversions were performed:

'_symmetry_cell_setting' value 'Triclinic' changed to 'triclinic'
according to /home/saulius/struct/CIF-dictionaries/cif_core.dic
dictionary named 'cif_core.dic' version 2.4.1 from
2010-06-29.

'_exptl_absorpt_correction_type' value 'MULTI-SCAN'
changed to 'multi-scan' according to
/home/saulius/struct/CIF-dictionaries/cif_core.dic dictionary named
'cif_core.dic' version 2.4.1 from 2010-06-29.

Automatic conversion script
Id: cif_fix_values 1715 2011-07-08 13:25:40Z adriana 
;
_cod_original_sg_symbol_H-M P-1
_cod_database_code 4503045

loop_
_symmetry_equiv_pos_as_xyz
'x, y, z'
'-x, -y, -z'

loop_
_atom_site_label
_atom_site_type_symbol
_atom_site_fract_x
_atom_site_fract_y
_atom_site_fract_z
_atom_site_U_iso_or_equiv
_atom_site_adp_type
_atom_site_occupancy
_atom_site_symmetry_multiplicity
_atom_site_calc_flag
_atom_site_refinement_flags
Cu1 Cu 0.63551(4) 0.54649(4) 0.42597(3) 0.01779(10) Uani 1 1 d .
Cu2 Cu 0.68387(4) 0.79763(4) 0.72394(3) 0.01878(10) Uani 1 1 d .
O1 O 1.2918(2) 0.6675(2) 0.5936(2) 0.0264(5) Uani 1 1 d .
O2 O 1.5359(2) 0.8594(2) 0.62181(18) 0.0237(4) Uani 1 1 d .
O3 O 1.1537(2) 1.2430(2) 1.16263(18) 0.0267(5) Uani 1 1 d .
O4 O 1.1668(3) 1.4827(2) 1.2802(2) 0.0358(6) Uani 1 1 d .
O5 O 0.6593(3) 0.5255(2) 0.24715(18) 0.0294(5) Uani 1 1 d .
O6 O 0.5916(4) 0.7368(3) 0.2764(3) 0.0567(7) Uani 1 1 d .
O7 O 0.3996(2) 0.4189(2) 0.39223(17) 0.0176(4) Uani 1 1 d .
H7 H 0.343(4) 0.454(4) 0.366(3) 0.025(9) Uiso 1 1 d .
O8 O 0.4868(3) 0.7886(3) 0.8723(3) 0.0362(6) Uani 1 1 d .
H8A H 0.440(5) 0.701(5) 0.853(3) 0.031(11) Uiso 1 1 d .
H8B H 0.502(5) 0.817(5) 0.942(4) 0.036(12) Uiso 1 1 d .
N1 N 0.8637(3) 0.7012(3) 0.4804(2) 0.0204(5) Uani 1 1 d .
N2 N 0.8964(3) 0.8307(3) 0.5835(2) 0.0286(6) Uani 1 1 d .
N3 N 1.0515(3) 0.9104(3) 0.6057(2) 0.0313(6) Uani 1 1 d .
N4 N 1.1221(3) 0.8329(3) 0.5156(2) 0.0199(5) Uani 1 1 d .
N5 N 0.7906(3) 1.0222(3) 0.8336(2) 0.0227(5) Uani 1 1 d .
N6 N 0.8260(4) 1.1469(3) 0.7918(3) 0.0465(8) Uani 1 1 d .
N7 N 0.8853(5) 1.2723(3) 0.8885(3) 0.0549(10) Uani 1 1 d .
N8 N 0.8877(3) 1.2293(3) 0.9941(2) 0.0289(6) Uani 1 1 d .
C1 C 1.0070(3) 0.7056(3) 0.4401(3) 0.0240(6) Uani 1 1 d .
H1A H 1.024(4) 0.635(4) 0.375(3) 0.041(10) Uiso 1 1 d .
C2 C 1.3019(3) 0.8821(4) 0.5188(3) 0.0245(6) Uani 1 1 d .
H2A H 1.3491 0.9926 0.5643 0.029 Uiso 1 1 calc R
H2B H 1.3268 0.8645 0.4322 0.029 Uiso 1 1 calc R
C3 C 1.3807(3) 0.7925(3) 0.5847(2) 0.0193(6) Uani 1 1 d .
C4 C 0.8300(4) 1.0768(4) 0.9589(3) 0.0276(7) Uani 1 1 d .
H4A H 0.820(4) 1.024(4) 1.005(3) 0.029(9) Uiso 1 1 d .
C5 C 0.9393(4) 1.3460(4) 1.1211(3) 0.0364(8) Uani 1 1 d .
H5A H 0.8528 1.3221 1.1726 0.044 Uiso 1 1 calc R
H5B H 0.9482 1.4467 1.1121 0.044 Uiso 1 1 calc R
C6 C 1.1029(3) 1.3584(3) 1.1926(3) 0.0223(6) Uani 1 1 d .
C7 C 0.6836(7) 0.6378(6) 0.0912(5) 0.0839(17) Uani 1 1 d .
H7A H 0.5850 0.6154 0.0329 0.126 Uiso 1 1 calc R
H7B H 0.7352 0.5600 0.0604 0.126 Uiso 1 1 calc R
H7C H 0.7594 0.7382 0.0976 0.126 Uiso 1 1 calc R
C8 C 0.6419(4) 0.6374(4) 0.2103(3) 0.0326(7) Uani 1 1 d .
O9 O 0.5921(5) 0.9387(4) 0.1294(3) 0.0604(9) Uani 1 1 d .
H9A H 0.562(6) 1.022(6) 0.158(4) 0.066(14) Uiso 1 1 d .
H9B H 0.574(7) 0.877(7) 0.177(5) 0.092(18) Uiso 1 1 d .

loop_
_atom_site_aniso_label
_atom_site_aniso_U_11
_atom_site_aniso_U_22
_atom_site_aniso_U_33
_atom_site_aniso_U_23
_atom_site_aniso_U_13
_atom_site_aniso_U_12
Cu1 0.01377(17) 0.01887(18) 0.01594(17) 0.00261(13) -0.00135(12) 0.00184(13)
Cu2 0.01691(18) 0.01699(18) 0.01724(18) -0.00004(13) -0.00536(13) 0.00468(14)
O1 0.0192(10) 0.0233(11) 0.0378(12) 0.0138(9) 0.0020(9) 0.0051(9)
O2 0.0152(10) 0.0260(11) 0.0265(10) 0.0094(8) -0.0043(8) 0.0024(8)
O3 0.0295(11) 0.0229(10) 0.0225(10) -0.0029(8) -0.0087(8) 0.0130(9)
O4 0.0376(13) 0.0265(12) 0.0312(12) -0.0094(9) -0.0162(10) 0.0148(10)
O5 0.0381(12) 0.0276(11) 0.0196(10) 0.0068(9) 0.0018(9) 0.0076(10)
O6 0.076(2) 0.0478(16) 0.0543(17) 0.0165(13) 0.0083(15) 0.0318(15)
O7 0.0125(9) 0.0180(10) 0.0175(9) 0.0016(8) -0.0040(7) 0.0029(8)
O8 0.0436(15) 0.0322(15) 0.0269(14) 0.0062(11) 0.0015(11) 0.0076(12)
N1 0.0149(11) 0.0217(12) 0.0189(11) 0.0017(9) -0.0004(9) 0.0027(10)
N2 0.0195(13) 0.0282(14) 0.0261(13) -0.0042(11) 0.0020(10) 0.0031(11)
N3 0.0205(13) 0.0280(14) 0.0328(14) -0.0027(11) 0.0011(11) 0.0020(11)
N4 0.0144(11) 0.0211(12) 0.0241(12) 0.0080(10) 0.0000(9) 0.0055(9)
N5 0.0242(13) 0.0184(12) 0.0213(12) 0.0024(10) -0.0052(10) 0.0061(10)
N6 0.070(2) 0.0243(14) 0.0292(15) 0.0069(12) -0.0175(14) -0.0021(14)
N7 0.085(3) 0.0216(15) 0.0403(17) 0.0066(13) -0.0277(17) 0.0011(16)
N8 0.0305(14) 0.0222(13) 0.0270(13) -0.0005(10) -0.0153(11) 0.0098(11)
C1 0.0193(14) 0.0235(15) 0.0241(15) 0.0026(12) 0.0010(11) 0.0048(12)
C2 0.0130(13) 0.0299(16) 0.0318(16) 0.0152(13) -0.0005(11) 0.0043(12)
C3 0.0188(14) 0.0233(14) 0.0149(13) 0.0044(11) 0.0013(10) 0.0075(12)
C4 0.0310(17) 0.0241(16) 0.0238(15) 0.0045(13) -0.0046(13) 0.0082(13)
C5 0.0360(18) 0.0280(17) 0.0333(17) -0.0119(14) -0.0178(14) 0.0181(15)
C6 0.0226(15) 0.0234(15) 0.0190(14) 0.0036(11) -0.0025(11) 0.0087(12)
C7 0.116(5) 0.095(4) 0.092(4) 0.073(3) 0.041(3) 0.063(4)
C8 0.0415(19) 0.0321(17) 0.0276(16) 0.0156(14) 0.0024(14) 0.0115(15)
O9 0.106(3) 0.0600(19) 0.0377(15) 0.0203(14) 0.0179(16) 0.053(2)

loop_
_atom_type_symbol
_atom_type_description
_atom_type_scat_dispersion_real
_atom_type_scat_dispersion_imag
_atom_type_scat_source
C C 0.0033 0.0016 'International Tables Vol C Tables 4.2.6.8 and 6.1.1.4'
H H 0.0000 0.0000 'International Tables Vol C Tables 4.2.6.8 and 6.1.1.4'
N N 0.0061 0.0033 'International Tables Vol C Tables 4.2.6.8 and 6.1.1.4'
O O 0.0106 0.0060 'International Tables Vol C Tables 4.2.6.8 and 6.1.1.4'
Cu Cu 0.3201 1.2651 'International Tables Vol C Tables 4.2.6.8 and 6.1.1.4'

loop_
_geom_angle_atom_site_label_1
_geom_angle_atom_site_label_2
_geom_angle_atom_site_label_3
_geom_angle
_geom_angle_site_symmetry_1
_geom_angle_site_symmetry_3
O5 Cu1 O7 95.92(8) . .
O5 Cu1 N1 89.87(9) . .
O7 Cu1 N1 170.82(9) . .
O5 Cu1 O7 174.89(8) . 2_666
O7 Cu1 O7 82.79(8) . 2_666
N1 Cu1 O7 90.82(8) . 2_666
O5 Cu1 O1 89.55(8) . 2_766
O7 Cu1 O1 90.03(8) . 2_766
N1 Cu1 O1 97.15(8) . 2_766
O7 Cu1 O1 95.39(8) 2_666 2_766
O5 Cu1 Cu1 137.48(7) . 2_666
O7 Cu1 Cu1 41.77(5) . 2_666
N1 Cu1 Cu1 131.50(7) . 2_666
O7 Cu1 Cu1 41.02(5) 2_666 2_666
O1 Cu1 Cu1 93.64(5) 2_766 2_666
O2 Cu2 O7 91.27(8) 1_455 2_666
O2 Cu2 O3 174.35(8) 1_455 2_777
O7 Cu2 O3 94.28(8) 2_666 2_777
O2 Cu2 N5 90.02(9) 1_455 .
O7 Cu2 N5 174.01(9) 2_666 .
O3 Cu2 N5 84.35(9) 2_777 .
O2 Cu2 O8 87.66(9) 1_455 .
O7 Cu2 O8 100.91(9) 2_666 .
O3 Cu2 O8 92.36(9) 2_777 .
N5 Cu2 O8 84.99(10) . .
O2 Cu2 N2 92.26(9) 1_455 .
O7 Cu2 N2 84.05(8) 2_666 .
O3 Cu2 N2 87.23(9) 2_777 .
N5 Cu2 N2 90.05(9) . .
O8 Cu2 N2 175.04(9) . .
C3 O1 Cu1 126.29(18) . 2_766
C3 O2 Cu2 127.07(18) . 1_655
C6 O3 Cu2 125.16(17) . 2_777
C8 O5 Cu1 114.7(2) . .
Cu1 O7 Cu2 122.63(10) . 2_666
Cu1 O7 Cu1 97.21(8) . 2_666
Cu2 O7 Cu1 117.15(10) 2_666 2_666
Cu1 O7 H7 114(3) . .
Cu2 O7 H7 101(2) 2_666 .
Cu1 O7 H7 104(2) 2_666 .
Cu2 O8 H8A 101(3) . .
Cu2 O8 H8B 129(3) . .
H8A O8 H8B 107(4) . .
C1 N1 N2 106.0(2) . .
C1 N1 Cu1 133.3(2) . .
N2 N1 Cu1 120.60(17) . .
N3 N2 N1 110.6(2) . .
N3 N2 Cu2 132.42(19) . .
N1 N2 Cu2 111.29(17) . .
N2 N3 N4 106.3(2) . .
C1 N4 N3 109.2(2) . .
C1 N4 C2 129.1(3) . .
N3 N4 C2 121.4(2) . .
C4 N5 N6 106.4(2) . .
C4 N5 Cu2 127.6(2) . .
N6 N5 Cu2 125.90(19) . .
N7 N6 N5 109.2(3) . .
N6 N7 N8 107.4(3) . .
C4 N8 N7 108.0(2) . .
C4 N8 C5 131.2(3) . .
N7 N8 C5 120.7(3) . .
N1 C1 N4 108.1(3) . .
N1 C1 H1A 126(2) . .
N4 C1 H1A 126(2) . .
N4 C2 C3 111.1(2) . .
N4 C2 H2A 109.4 . .
C3 C2 H2A 109.4 . .
N4 C2 H2B 109.4 . .
C3 C2 H2B 109.4 . .
H2A C2 H2B 108.0 . .
O1 C3 O2 128.3(3) . .
O1 C3 C2 118.8(2) . .
O2 C3 C2 112.9(2) . .
N8 C4 N5 109.0(3) . .
N8 C4 H4A 126(2) . .
N5 C4 H4A 125(2) . .
N8 C5 C6 115.3(2) . .
N8 C5 H5A 108.4 . .
C6 C5 H5A 108.4 . .
N8 C5 H5B 108.4 . .
C6 C5 H5B 108.4 . .
H5A C5 H5B 107.5 . .
O4 C6 O3 127.5(3) . .
O4 C6 C5 113.8(2) . .
O3 C6 C5 118.6(2) . .
C8 C7 H7A 109.5 . .
C8 C7 H7B 109.5 . .
H7A C7 H7B 109.5 . .
C8 C7 H7C 109.5 . .
H7A C7 H7C 109.5 . .
H7B C7 H7C 109.5 . .
O6 C8 O5 122.0(3) . .
O6 C8 C7 122.3(3) . .
O5 C8 C7 115.7(3) . .
H9A O9 H9B 115(5) . .

loop_
_geom_bond_atom_site_label_1
_geom_bond_atom_site_label_2
_geom_bond_distance
_geom_bond_site_symmetry_2
Cu1 O5 1.957(2) .
Cu1 O7 1.9662(19) .
Cu1 N1 1.994(2) .
Cu1 O7 1.9954(19) 2_666
Cu1 O1 2.251(2) 2_766
Cu1 Cu1 2.9720(7) 2_666
Cu2 O2 1.9669(19) 1_455
Cu2 O7 1.9760(19) 2_666
Cu2 O3 2.0098(19) 2_777
Cu2 N5 2.023(2) .
Cu2 O8 2.414(3) .
Cu2 N2 2.459(3) .
O1 C3 1.239(3) .
O1 Cu1 2.251(2) 2_766
O2 C3 1.271(3) .
O2 Cu2 1.9669(19) 1_655
O3 C6 1.261(3) .
O3 Cu2 2.0098(19) 2_777
O4 C6 1.238(3) .
O5 C8 1.284(4) .
O6 C8 1.220(4) .
O7 Cu2 1.9760(19) 2_666
O7 Cu1 1.9954(19) 2_666
O7 H7 0.76(3) .
O8 H8A 0.77(4) .
O8 H8B 0.72(4) .
N1 C1 1.318(4) .
N1 N2 1.360(3) .
N2 N3 1.283(3) .
N3 N4 1.345(3) .
N4 C1 1.322(4) .
N4 C2 1.459(3) .
N5 C4 1.316(4) .
N5 N6 1.349(4) .
N6 N7 1.293(4) .
N7 N8 1.342(4) .
N8 C4 1.312(4) .
N8 C5 1.465(4) .
C1 H1A 0.88(4) .
C2 C3 1.530(4) .
C2 H2A 0.9700 .
C2 H2B 0.9700 .
C4 H4A 0.80(3) .
C5 C6 1.520(4) .
C5 H5A 0.9700 .
C5 H5B 0.9700 .
C7 C8 1.383(5) .
C7 H7A 0.9600 .
C7 H7B 0.9600 .
C7 H7C 0.9600 .
O9 H9A 0.89(5) .
O9 H9B 0.88(6) .

loop_
_geom_hbond_atom_site_label_D
_geom_hbond_atom_site_label_H
_geom_hbond_atom_site_label_A
_geom_hbond_distance_DH
_geom_hbond_distance_HA
_geom_hbond_distance_DA
_geom_hbond_angle_DHA
_geom_hbond_site_symmetry_A
O9 H9A O8 0.89(5) 2.06(5) 2.866(4) 150(4) 2_676
O9 H9B O6 0.88(6) 1.98(6) 2.842(4) 165(5) .
O8 H8A O5 0.77(4) 2.00(4) 2.748(4) 163(4) 2_666
O7 H7 O4 0.76(3) 1.86(3) 2.591(3) 164(3) 1_444
O8 H8B O9 0.72(4) 2.04(4) 2.749(4) 166(4) 1_556

loop_
_geom_torsion_atom_site_label_1
_geom_torsion_atom_site_label_2
_geom_torsion_atom_site_label_3
_geom_torsion_atom_site_label_4
_geom_torsion
_geom_torsion_site_symmetry_1
_geom_torsion_site_symmetry_4
O7 Cu1 O5 C8 95.5(2) . .
N1 Cu1 O5 C8 -77.3(2) . .
O7 Cu1 O5 C8 20.4(10) 2_666 .
O1 Cu1 O5 C8 -174.5(2) 2_766 .
Cu1 Cu1 O5 C8 90.6(2) 2_666 .
O5 Cu1 O7 Cu2 56.13(13) . 2_666
N1 Cu1 O7 Cu2 -175.0(5) . 2_666
O7 Cu1 O7 Cu2 -128.84(16) 2_666 2_666
O1 Cu1 O7 Cu2 -33.41(12) 2_766 2_666
Cu1 Cu1 O7 Cu2 -128.84(16) 2_666 2_666
O5 Cu1 O7 Cu1 -175.02(9) . 2_666
N1 Cu1 O7 Cu1 -46.1(6) . 2_666
O7 Cu1 O7 Cu1 0.0 2_666 2_666
O1 Cu1 O7 Cu1 95.43(8) 2_766 2_666
O5 Cu1 N1 C1 -45.1(3) . .
O7 Cu1 N1 C1 -174.4(5) . .
O7 Cu1 N1 C1 139.9(3) 2_666 .
O1 Cu1 N1 C1 44.4(3) 2_766 .
Cu1 Cu1 N1 C1 145.7(2) 2_666 .
O5 Cu1 N1 N2 138.9(2) . .
O7 Cu1 N1 N2 9.6(7) . .
O7 Cu1 N1 N2 -36.0(2) 2_666 .
O1 Cu1 N1 N2 -131.6(2) 2_766 .
Cu1 Cu1 N1 N2 -30.3(3) 2_666 .
C1 N1 N2 N3 -0.1(3) . .
Cu1 N1 N2 N3 176.9(2) . .
C1 N1 N2 Cu2 -156.92(19) . .
Cu1 N1 N2 Cu2 20.0(2) . .
O2 Cu2 N2 N3 125.5(3) 1_455 .
O7 Cu2 N2 N3 -143.5(3) 2_666 .
O3 Cu2 N2 N3 -48.9(3) 2_777 .
N5 Cu2 N2 N3 35.5(3) . .
O8 Cu2 N2 N3 36.5(12) . .
O2 Cu2 N2 N1 -84.47(19) 1_455 .
O7 Cu2 N2 N1 6.57(18) 2_666 .
O3 Cu2 N2 N1 101.17(19) 2_777 .
N5 Cu2 N2 N1 -174.49(19) . .
O8 Cu2 N2 N1 -173.4(9) . .
N1 N2 N3 N4 0.3(3) . .
Cu2 N2 N3 N4 150.5(2) . .
N2 N3 N4 C1 -0.4(3) . .
N2 N3 N4 C2 -173.8(2) . .
O2 Cu2 N5 C4 136.6(3) 1_455 .
O7 Cu2 N5 C4 -121.0(8) 2_666 .
O3 Cu2 N5 C4 -43.9(3) 2_777 .
O8 Cu2 N5 C4 48.9(3) . .
N2 Cu2 N5 C4 -131.2(3) . .
O2 Cu2 N5 N6 -39.0(3) 1_455 .
O7 Cu2 N5 N6 63.4(9) 2_666 .
O3 Cu2 N5 N6 140.4(3) 2_777 .
O8 Cu2 N5 N6 -126.7(3) . .
N2 Cu2 N5 N6 53.2(3) . .
C4 N5 N6 N7 0.2(4) . .
Cu2 N5 N6 N7 176.6(3) . .
N5 N6 N7 N8 -0.3(4) . .
N6 N7 N8 C4 0.3(4) . .
N6 N7 N8 C5 -176.3(3) . .
N2 N1 C1 N4 -0.2(3) . .
Cu1 N1 C1 N4 -176.58(19) . .
N3 N4 C1 N1 0.4(3) . .
C2 N4 C1 N1 173.1(3) . .
C1 N4 C2 C3 -76.9(4) . .
N3 N4 C2 C3 95.0(3) . .
Cu1 O1 C3 O2 -36.5(4) 2_766 .
Cu1 O1 C3 C2 142.0(2) 2_766 .
Cu2 O2 C3 O1 -7.4(4) 1_655 .
Cu2 O2 C3 C2 174.01(18) 1_655 .
N4 C2 C3 O1 20.0(4) . .
N4 C2 C3 O2 -161.3(2) . .
N7 N8 C4 N5 -0.2(4) . .
C5 N8 C4 N5 175.9(3) . .
N6 N5 C4 N8 0.0(4) . .
Cu2 N5 C4 N8 -176.3(2) . .
C4 N8 C5 C6 72.6(5) . .
N7 N8 C5 C6 -111.7(4) . .
Cu2 O3 C6 O4 18.0(5) 2_777 .
Cu2 O3 C6 C5 -158.0(2) 2_777 .
N8 C5 C6 O4 160.5(3) . .
N8 C5 C6 O3 -22.9(5) . .
Cu1 O5 C8 O6 -9.8(4) . .
Cu1 O5 C8 C7 170.3(3) . .
